data_7000551
loop_
_publ_author_name
'Weber, Lothar'
'Werner, Vanessa'
'Fox, Mark A.'
'Marder, Todd B.'
'Schwedler, Stefanie'
'Brockhinke, Andreas'
'Stammler, Hans-Georg'
'Neumann, Beate'

_publ_section_title
;
 Synthetic, structural, photophysical and computational studies of
 \p-conjugated bis- and tris-1,3,2-benzodiazaboroles and related
 bis(boryl) dithiophenes
;
_journal_issue 8
_journal_name_full 'Dalton Transactions'
_journal_page_first 1339
_journal_paper_doi 10.1039/b815931a
_journal_year 2009
_chemical_formula_moiety 'C24 H30 B2 N4 S'
_chemical_formula_sum 'C24 H30 B2 N4 S'
_chemical_formula_weight 428.20
_chemical_name_systematic ?
_space_group_IT_number 2
_symmetry_cell_setting triclinic
_symmetry_space_group_name_Hall '-P 1'
_symmetry_space_group_name_H-M 'P -1'
_atom_sites_solution_hydrogens geom
_atom_sites_solution_primary direct
_atom_sites_solution_secondary difmap
_audit_creation_method SHELXL-97
_cell_angle_alpha 73.5560(7)
_cell_angle_beta 68.3920(7)
_cell_angle_gamma 66.5310(7)
_cell_formula_units_Z 2
_cell_length_a 10.05400(10)
_cell_length_b 11.4630(2)
_cell_length_c 11.9850(2)
_cell_measurement_reflns_used 48296
_cell_measurement_temperature 100(2)
_cell_measurement_theta_max 30.034
_cell_measurement_theta_min 2.910
_cell_volume 1162.79(3)
_computing_cell_refinement 'HKL Scalepack (Otwinowski & Minor 1997)'
_computing_data_collection 'KappaCCD '
_computing_data_reduction 'Denzo and Scalepack (Otwinowski & Minor, 1997)'
_computing_molecular_graphics 'SHELXTL-PLUS (1990)'
_computing_publication_material 'SHELXL-97 (Sheldrick, 1997)'
_computing_structure_refinement 'SHELXL-97 (Sheldrick, 1997)'
_computing_structure_solution 'SHELXS-97 (Sheldrick, 1990)'
_diffrn_ambient_temperature 100(2)
_diffrn_measured_fraction_theta_full 0.997
_diffrn_measured_fraction_theta_max 0.997
_diffrn_measurement_device_type KappaCCD
_diffrn_measurement_method CCD
_diffrn_radiation_monochromator graphite
_diffrn_radiation_source 'fine-focus sealed tube'
_diffrn_radiation_type MoK\a
_diffrn_radiation_wavelength 0.71073
_diffrn_reflns_av_R_equivalents 0.039
_diffrn_reflns_av_sigmaI/netI 0.0295
_diffrn_reflns_limit_h_max 14
_diffrn_reflns_limit_h_min -14
_diffrn_reflns_limit_k_max 16
_diffrn_reflns_limit_k_min -16
_diffrn_reflns_limit_l_max 16
_diffrn_reflns_limit_l_min -16
_diffrn_reflns_number 54448
_diffrn_reflns_theta_full 30.00
_diffrn_reflns_theta_max 30.00
_diffrn_reflns_theta_min 3.35
_exptl_absorpt_coefficient_mu 0.158
_exptl_absorpt_correction_T_max 0.9691
_exptl_absorpt_correction_T_min 0.9541
_exptl_absorpt_correction_type multi-scan
_exptl_absorpt_process_details 'Denzo and Scalepack (Otwinowski & Minor, 1997)'
_exptl_crystal_colour Colourless
_exptl_crystal_density_diffrn 1.223
_exptl_crystal_density_method 'not measured'
_exptl_crystal_description fragment
_exptl_crystal_F_000 456
_exptl_crystal_size_max 0.30
_exptl_crystal_size_mid 0.27
_exptl_crystal_size_min 0.20
_refine_diff_density_max 0.347
_refine_diff_density_min -0.263
_refine_diff_density_rms 0.043
_refine_ls_extinction_method none
_refine_ls_goodness_of_fit_ref 1.035
_refine_ls_hydrogen_treatment constr
_refine_ls_matrix_type full
_refine_ls_number_parameters 284
_refine_ls_number_reflns 6766
_refine_ls_number_restraints 0
_refine_ls_restrained_S_all 1.035
_refine_ls_R_factor_all 0.0423
_refine_ls_R_factor_gt 0.0355
_refine_ls_shift/su_max 0.001
_refine_ls_shift/su_mean 0.000
_refine_ls_structure_factor_coef Fsqd
_refine_ls_weighting_details 'calc w=1/[\s^2^(Fo^2^)+(0.0441P)^2^+0.3106P] where P=(Fo^2^+2Fc^2^)/3'
_refine_ls_weighting_scheme calc
_refine_ls_wR_factor_gt 0.0909
_refine_ls_wR_factor_ref 0.0948
_reflns_number_gt 5874
_reflns_number_total 6766
_reflns_threshold_expression >2sigma(I)
_cod_data_source_file b815931a.txt
_cod_data_source_block compound2a
_cod_depositor_comments
;
The following automatic conversions were performed:
'_symmetry_cell_setting' value 'Triclinic' changed to 'triclinic'
according to '/home/saulius/struct/CIF-dictionaries/cif_core.dic'
dictionary named 'cif_core.dic' version 2.4.1 from 2010-06-29.

Automatic conversion script
Id: cif_fix_enum 1527 2010-12-29 10:47:43Z saulius 
;
_cod_database_code 7000551

loop_
_symmetry_equiv_pos_as_xyz
'x, y, z'
'-x, -y, -z'

loop_
_atom_site_label
_atom_site_type_symbol
_atom_site_fract_x
_atom_site_fract_y
_atom_site_fract_z
_atom_site_U_iso_or_equiv
_atom_site_adp_type
_atom_site_occupancy
_atom_site_symmetry_multiplicity
_atom_site_calc_flag
_atom_site_refinement_flags
_atom_site_disorder_assembly
_atom_site_disorder_group
S1 S 0.89193(3) 0.51946(2) 0.24464(2) 0.01953(7) Uani 1 1 d . . .
N1 N 0.71421(9) 0.22764(8) 0.35847(7) 0.01840(16) Uani 1 1 d . . .
N2 N 0.77797(9) 0.32123(8) 0.15812(7) 0.01896(16) Uani 1 1 d . . .
N3 N 0.98859(10) 0.76733(8) 0.26278(8) 0.02136(17) Uani 1 1 d . . .
N4 N 1.22356(9) 0.62430(8) 0.27228(8) 0.01972(16) Uani 1 1 d . . .
B1 B 0.80371(12) 0.30359(10) 0.27310(10) 0.0187(2) Uani 1 1 d . . .
B2 B 1.07182(13) 0.63248(11) 0.28771(10) 0.0195(2) Uani 1 1 d . . .
C1 C 0.63402(11) 0.20417(9) 0.29864(9) 0.01838(18) Uani 1 1 d . . .
C2 C 0.67443(11) 0.26081(9) 0.17527(9) 0.01878(18) Uani 1 1 d . . .
C3 C 0.61059(12) 0.25270(10) 0.09363(9) 0.0225(2) Uani 1 1 d . . .
H3 H 0.6405 0.2877 0.0100 0.027 Uiso 1 1 calc R . .
C4 C 0.50175(12) 0.19184(10) 0.13824(10) 0.0252(2) Uani 1 1 d . . .
H4 H 0.4565 0.1855 0.0842 0.030 Uiso 1 1 calc R . .
C5 C 0.45781(12) 0.13993(10) 0.26090(10) 0.0252(2) Uani 1 1 d . . .
H5 H 0.3813 0.1009 0.2893 0.030 Uiso 1 1 calc R . .
C6 C 0.52459(12) 0.14438(9) 0.34254(9) 0.02179(19) Uani 1 1 d . . .
H6 H 0.4960 0.1075 0.4257 0.026 Uiso 1 1 calc R . .
C7 C 0.70463(12) 0.17616(10) 0.48611(9) 0.02127(19) Uani 1 1 d . . .
H7A H 0.5973 0.1880 0.5333 0.026 Uiso 1 1 calc R . .
H7B H 0.7414 0.2252 0.5174 0.026 Uiso 1 1 calc R . .
C8 C 0.79717(13) 0.03390(10) 0.50545(10) 0.0254(2) Uani 1 1 d . . .
H8A H 0.7508 -0.0166 0.4874 0.038 Uiso 1 1 calc R . .
H8B H 0.7995 0.0066 0.5901 0.038 Uiso 1 1 calc R . .
H8C H 0.9008 0.0201 0.4513 0.038 Uiso 1 1 calc R . .
C9 C 0.84152(11) 0.38853(10) 0.03901(9) 0.02171(19) Uani 1 1 d . . .
H9A H 0.8685 0.3358 -0.0237 0.026 Uiso 1 1 calc R . .
H9B H 0.9358 0.3975 0.0383 0.026 Uiso 1 1 calc R . .
C10 C 0.73309(13) 0.52164(11) 0.00621(10) 0.0271(2) Uani 1 1 d . . .
H10A H 0.6399 0.5135 0.0058 0.041 Uiso 1 1 calc R . .
H10B H 0.7810 0.5616 -0.0746 0.041 Uiso 1 1 calc R . .
H10C H 0.7086 0.5754 0.0663 0.041 Uiso 1 1 calc R . .
C11 C 0.90060(11) 0.36157(9) 0.30209(9) 0.01941(18) Uani 1 1 d . . .
C12 C 0.99549(12) 0.30913(10) 0.37549(10) 0.0229(2) Uani 1 1 d . . .
H12 H 1.0151 0.2232 0.4179 0.027 Uiso 1 1 calc R . .
C13 C 1.06082(12) 0.39518(10) 0.38174(9) 0.0226(2) Uani 1 1 d . . .
H13 H 1.1295 0.3718 0.4278 0.027 Uiso 1 1 calc R . .
C14 C 1.01590(11) 0.51620(9) 0.31496(9) 0.01959(18) Uani 1 1 d . . .
C15 C 1.08758(12) 0.83653(10) 0.23145(9) 0.0226(2) Uani 1 1 d . . .
C16 C 1.23140(12) 0.74898(10) 0.23840(9) 0.02142(19) Uani 1 1 d . . .
C17 C 1.35348(13) 0.79160(11) 0.20919(10) 0.0260(2) Uani 1 1 d . . .
H17 H 1.4503 0.7328 0.2141 0.031 Uiso 1 1 calc R . .
C18 C 1.32932(15) 0.92381(12) 0.17228(10) 0.0314(2) Uani 1 1 d . . .
H18 H 1.4115 0.9550 0.1506 0.038 Uiso 1 1 calc R . .
C19 C 1.18749(16) 1.01004(11) 0.16681(10) 0.0323(3) Uani 1 1 d . . .
H19 H 1.1740 1.0994 0.1425 0.039 Uiso 1 1 calc R . .
C20 C 1.06450(14) 0.96821(10) 0.19626(10) 0.0283(2) Uani 1 1 d . . .
H20 H 0.9676 1.0277 0.1925 0.034 Uiso 1 1 calc R . .
C21 C 0.83002(12) 0.83182(10) 0.26397(10) 0.0268(2) Uani 1 1 d . . .
H21A H 0.7890 0.9108 0.3009 0.032 Uiso 1 1 calc R . .
H21B H 0.7711 0.7743 0.3156 0.032 Uiso 1 1 calc R . .
C22 C 0.80890(15) 0.86817(12) 0.13760(12) 0.0349(3) Uani 1 1 d . . .
H22A H 0.8689 0.9235 0.0854 0.052 Uiso 1 1 calc R . .
H22B H 0.7016 0.9145 0.1434 0.052 Uiso 1 1 calc R . .
H22C H 0.8427 0.7899 0.1027 0.052 Uiso 1 1 calc R . .
C23 C 1.35372(11) 0.51175(10) 0.29011(10) 0.0224(2) Uani 1 1 d . . .
H23A H 1.4465 0.5228 0.2269 0.027 Uiso 1 1 calc R . .
H23B H 1.3406 0.4344 0.2804 0.027 Uiso 1 1 calc R . .
C24 C 1.37315(13) 0.49111(11) 0.41521(11) 0.0297(2) Uani 1 1 d . . .
H24A H 1.3908 0.5659 0.4238 0.045 Uiso 1 1 calc R . .
H24B H 1.4599 0.4136 0.4243 0.045 Uiso 1 1 calc R . .
H24C H 1.2812 0.4806 0.4781 0.045 Uiso 1 1 calc R . .

loop_
_atom_site_aniso_label
_atom_site_aniso_U_11
_atom_site_aniso_U_22
_atom_site_aniso_U_33
_atom_site_aniso_U_23
_atom_site_aniso_U_13
_atom_site_aniso_U_12
S1 0.01977(12) 0.01988(12) 0.01910(11) 0.00020(8) -0.00811(9) -0.00671(9)
N1 0.0203(4) 0.0183(4) 0.0163(4) -0.0017(3) -0.0065(3) -0.0057(3)
N2 0.0188(4) 0.0205(4) 0.0161(4) -0.0016(3) -0.0051(3) -0.0059(3)
N3 0.0229(4) 0.0193(4) 0.0206(4) -0.0034(3) -0.0083(3) -0.0037(3)
N4 0.0206(4) 0.0191(4) 0.0200(4) -0.0049(3) -0.0065(3) -0.0053(3)
B1 0.0179(5) 0.0177(5) 0.0182(5) -0.0022(4) -0.0057(4) -0.0035(4)
B2 0.0201(5) 0.0204(5) 0.0172(5) -0.0036(4) -0.0060(4) -0.0047(4)
C1 0.0193(4) 0.0155(4) 0.0190(4) -0.0033(3) -0.0069(3) -0.0028(3)
C2 0.0181(4) 0.0171(4) 0.0190(4) -0.0037(3) -0.0055(3) -0.0031(3)
C3 0.0246(5) 0.0219(5) 0.0203(4) -0.0045(4) -0.0090(4) -0.0040(4)
C4 0.0274(5) 0.0244(5) 0.0282(5) -0.0072(4) -0.0134(4) -0.0061(4)
C5 0.0249(5) 0.0226(5) 0.0312(5) -0.0055(4) -0.0096(4) -0.0089(4)
C6 0.0234(5) 0.0188(4) 0.0226(5) -0.0019(4) -0.0070(4) -0.0070(4)
C7 0.0251(5) 0.0221(4) 0.0155(4) -0.0020(3) -0.0065(4) -0.0069(4)
C8 0.0304(5) 0.0233(5) 0.0202(5) 0.0001(4) -0.0104(4) -0.0061(4)
C9 0.0205(4) 0.0245(5) 0.0159(4) -0.0011(3) -0.0038(3) -0.0060(4)
C10 0.0261(5) 0.0262(5) 0.0208(5) 0.0017(4) -0.0059(4) -0.0049(4)
C11 0.0190(4) 0.0186(4) 0.0195(4) -0.0025(3) -0.0055(3) -0.0056(3)
C12 0.0242(5) 0.0182(4) 0.0261(5) -0.0010(4) -0.0118(4) -0.0045(4)
C13 0.0223(5) 0.0219(5) 0.0247(5) -0.0023(4) -0.0117(4) -0.0050(4)
C14 0.0183(4) 0.0213(4) 0.0191(4) -0.0039(3) -0.0064(3) -0.0052(3)
C15 0.0294(5) 0.0218(5) 0.0172(4) -0.0039(4) -0.0072(4) -0.0082(4)
C16 0.0280(5) 0.0223(5) 0.0161(4) -0.0053(3) -0.0057(4) -0.0095(4)
C17 0.0305(5) 0.0309(5) 0.0213(5) -0.0084(4) -0.0047(4) -0.0144(4)
C18 0.0453(7) 0.0355(6) 0.0225(5) -0.0063(4) -0.0062(5) -0.0245(5)
C19 0.0541(7) 0.0251(5) 0.0232(5) -0.0017(4) -0.0116(5) -0.0196(5)
C20 0.0416(6) 0.0212(5) 0.0224(5) -0.0029(4) -0.0116(4) -0.0088(4)
C21 0.0248(5) 0.0229(5) 0.0293(5) -0.0075(4) -0.0111(4) 0.0008(4)
C22 0.0380(6) 0.0296(6) 0.0360(6) -0.0061(5) -0.0225(5) 0.0013(5)
C23 0.0183(4) 0.0224(5) 0.0264(5) -0.0094(4) -0.0060(4) -0.0032(4)
C24 0.0280(5) 0.0271(5) 0.0344(6) -0.0120(4) -0.0174(5) 0.0028(4)

loop_
_atom_type_symbol
_atom_type_description
_atom_type_scat_dispersion_real
_atom_type_scat_dispersion_imag
_atom_type_scat_source
C C 0.0033 0.0016 'International Tables Vol C Tables 4.2.6.8 and 6.1.1.4'
H H 0.0000 0.0000 'International Tables Vol C Tables 4.2.6.8 and 6.1.1.4'
B B 0.0013 0.0007 'International Tables Vol C Tables 4.2.6.8 and 6.1.1.4'
N N 0.0061 0.0033 'International Tables Vol C Tables 4.2.6.8 and 6.1.1.4'
S S 0.1246 0.1234 'International Tables Vol C Tables 4.2.6.8 and 6.1.1.4'

loop_
_geom_angle_atom_site_label_1
_geom_angle_atom_site_label_2
_geom_angle_atom_site_label_3
_geom_angle
_geom_angle_site_symmetry_1
_geom_angle_site_symmetry_3
_geom_angle_publ_flag
C11 S1 C14 94.61(5) . . ?
C1 N1 B1 108.50(8) . . ?
C1 N1 C7 122.32(8) . . ?
B1 N1 C7 129.16(9) . . ?
C2 N2 B1 108.14(8) . . ?
C2 N2 C9 121.63(8) . . ?
B1 N2 C9 130.23(9) . . ?
C15 N3 B2 108.25(8) . . ?
C15 N3 C21 121.50(9) . . ?
B2 N3 C21 130.23(9) . . ?
C16 N4 B2 108.29(8) . . ?
C16 N4 C23 121.94(9) . . ?
B2 N4 C23 129.74(9) . . ?
N1 B1 N2 106.29(9) . . ?
N1 B1 C11 126.29(9) . . ?
N2 B1 C11 127.32(9) . . ?
N4 B2 N3 106.31(9) . . ?
N4 B2 C14 125.64(9) . . ?
N3 B2 C14 127.86(9) . . ?
C6 C1 N1 130.82(9) . . ?
C6 C1 C2 120.78(9) . . ?
N1 C1 C2 108.29(8) . . ?
C3 C2 N2 130.48(9) . . ?
C3 C2 C1 120.77(9) . . ?
N2 C2 C1 108.74(8) . . ?
C4 C3 C2 118.01(9) . . ?
C4 C3 H3 121.0 . . ?
C2 C3 H3 121.0 . . ?
C3 C4 C5 121.24(10) . . ?
C3 C4 H4 119.4 . . ?
C5 C4 H4 119.4 . . ?
C4 C5 C6 121.03(10) . . ?
C4 C5 H5 119.5 . . ?
C6 C5 H5 119.5 . . ?
C1 C6 C5 118.10(9) . . ?
C1 C6 H6 121.0 . . ?
C5 C6 H6 121.0 . . ?
N1 C7 C8 112.33(8) . . ?
N1 C7 H7A 109.1 . . ?
C8 C7 H7A 109.1 . . ?
N1 C7 H7B 109.1 . . ?
C8 C7 H7B 109.1 . . ?
H7A C7 H7B 107.9 . . ?
C7 C8 H8A 109.5 . . ?
C7 C8 H8B 109.5 . . ?
H8A C8 H8B 109.5 . . ?
C7 C8 H8C 109.5 . . ?
H8A C8 H8C 109.5 . . ?
H8B C8 H8C 109.5 . . ?
N2 C9 C10 113.07(8) . . ?
N2 C9 H9A 109.0 . . ?
C10 C9 H9A 109.0 . . ?
N2 C9 H9B 109.0 . . ?
C10 C9 H9B 109.0 . . ?
H9A C9 H9B 107.8 . . ?
C9 C10 H10A 109.5 . . ?
C9 C10 H10B 109.5 . . ?
H10A C10 H10B 109.5 . . ?
C9 C10 H10C 109.5 . . ?
H10A C10 H10C 109.5 . . ?
H10B C10 H10C 109.5 . . ?
C12 C11 B1 130.76(9) . . ?
C12 C11 S1 108.89(7) . . ?
B1 C11 S1 120.27(7) . . ?
C11 C12 C13 113.80(9) . . ?
C11 C12 H12 123.1 . . ?
C13 C12 H12 123.1 . . ?
C14 C13 C12 114.07(9) . . ?
C14 C13 H13 123.0 . . ?
C12 C13 H13 123.0 . . ?
C13 C14 B2 130.22(9) . . ?
C13 C14 S1 108.62(8) . . ?
B2 C14 S1 120.81(7) . . ?
C20 C15 N3 130.87(10) . . ?
C20 C15 C16 120.56(10) . . ?
N3 C15 C16 108.57(9) . . ?
C17 C16 N4 130.44(10) . . ?
C17 C16 C15 120.94(10) . . ?
N4 C16 C15 108.57(9) . . ?
C16 C17 C18 117.92(11) . . ?
C16 C17 H17 121.0 . . ?
C18 C17 H17 121.0 . . ?
C19 C18 C17 121.13(11) . . ?
C19 C18 H18 119.4 . . ?
C17 C18 H18 119.4 . . ?
C18 C19 C20 121.31(11) . . ?
C18 C19 H19 119.3 . . ?
C20 C19 H19 119.3 . . ?
C19 C20 C15 118.13(11) . . ?
C19 C20 H20 120.9 . . ?
C15 C20 H20 120.9 . . ?
N3 C21 C22 113.00(9) . . ?
N3 C21 H21A 109.0 . . ?
C22 C21 H21A 109.0 . . ?
N3 C21 H21B 109.0 . . ?
C22 C21 H21B 109.0 . . ?
H21A C21 H21B 107.8 . . ?
C21 C22 H22A 109.5 . . ?
C21 C22 H22B 109.5 . . ?
H22A C22 H22B 109.5 . . ?
C21 C22 H22C 109.5 . . ?
H22A C22 H22C 109.5 . . ?
H22B C22 H22C 109.5 . . ?
N4 C23 C24 112.04(8) . . ?
N4 C23 H23A 109.2 . . ?
C24 C23 H23A 109.2 . . ?
N4 C23 H23B 109.2 . . ?
C24 C23 H23B 109.2 . . ?
H23A C23 H23B 107.9 . . ?
C23 C24 H24A 109.5 . . ?
C23 C24 H24B 109.5 . . ?
H24A C24 H24B 109.5 . . ?
C23 C24 H24C 109.5 . . ?
H24A C24 H24C 109.5 . . ?
H24B C24 H24C 109.5 . . ?

loop_
_geom_bond_atom_site_label_1
_geom_bond_atom_site_label_2
_geom_bond_distance
_geom_bond_site_symmetry_2
_geom_bond_publ_flag
S1 C11 1.7235(10) . ?
S1 C14 1.7274(10) . ?
N1 C1 1.3944(12) . ?
N1 B1 1.4340(14) . ?
N1 C7 1.4572(12) . ?
N2 C2 1.3934(13) . ?
N2 B1 1.4388(13) . ?
N2 C9 1.4624(12) . ?
N3 C15 1.3949(14) . ?
N3 B2 1.4391(13) . ?
N3 C21 1.4625(13) . ?
N4 C16 1.3969(13) . ?
N4 B2 1.4347(14) . ?
N4 C23 1.4587(12) . ?
B1 C11 1.5515(15) . ?
B2 C14 1.5539(15) . ?
C1 C6 1.3882(14) . ?
C1 C2 1.4132(13) . ?
C2 C3 1.3928(14) . ?
C3 C4 1.3914(15) . ?
C3 H3 0.9500 . ?
C4 C5 1.3950(16) . ?
C4 H4 0.9500 . ?
C5 C6 1.3964(14) . ?
C5 H5 0.9500 . ?
C6 H6 0.9500 . ?
C7 C8 1.5214(14) . ?
C7 H7A 0.9900 . ?
C7 H7B 0.9900 . ?
C8 H8A 0.9800 . ?
C8 H8B 0.9800 . ?
C8 H8C 0.9800 . ?
C9 C10 1.5239(14) . ?
C9 H9A 0.9900 . ?
C9 H9B 0.9900 . ?
C10 H10A 0.9800 . ?
C10 H10B 0.9800 . ?
C10 H10C 0.9800 . ?
C11 C12 1.3810(13) . ?
C12 C13 1.4156(15) . ?
C12 H12 0.9500 . ?
C13 C14 1.3811(14) . ?
C13 H13 0.9500 . ?
C15 C20 1.3938(15) . ?
C15 C16 1.4108(15) . ?
C16 C17 1.3900(15) . ?
C17 C18 1.3992(16) . ?
C17 H17 0.9500 . ?
C18 C19 1.3871(19) . ?
C18 H18 0.9500 . ?
C19 C20 1.3924(18) . ?
C19 H19 0.9500 . ?
C20 H20 0.9500 . ?
C21 C22 1.5237(16) . ?
C21 H21A 0.9900 . ?
C21 H21B 0.9900 . ?
C22 H22A 0.9800 . ?
C22 H22B 0.9800 . ?
C22 H22C 0.9800 . ?
C23 C24 1.5232(15) . ?
C23 H23A 0.9900 . ?
C23 H23B 0.9900 . ?
C24 H24A 0.9800 . ?
C24 H24B 0.9800 . ?
C24 H24C 0.9800 . ?

loop_
_cod_related_entry_id
_cod_related_entry_database
_cod_related_entry_code
1 ChemSpider 30652577
